data_7000847
loop_
_publ_author_name
'Mackay, Fiona S.'
'Farrer, Nicola J.'
'Salassa, Luca'
'Tai, Hui-Chung'
'Deeth, Robert J.'
'Moggach, Stephen A.'
'Wood, Peter A.'
'Parsons, Simon'
'Sadler, Peter J.'

_publ_section_title
;
 Synthesis, characterisation and photochemistry of PtIV pyridyl azido
 acetato complexes
;
_journal_issue 13
_journal_name_full 'Dalton Transactions'
_journal_page_first 2315
_journal_page_last 2325
_journal_paper_doi 10.1039/b820550g
_journal_year 2009
_chemical_formula_moiety 'C12 H8 N8 Pt1'
_chemical_formula_sum 'C12 H8 N8 Pt'
_chemical_formula_weight 459.34
_space_group_IT_number 15
_symmetry_cell_setting monoclinic
_symmetry_space_group_name_Hall '-C 2yc'
_symmetry_space_group_name_H-M 'C 1 2/c 1'
_atom_sites_solution_hydrogens geom
_atom_sites_solution_primary direct
_audit_creation_date 04-07-16
_audit_creation_method CRYSTALS_ver_12.39
_cell_angle_alpha 90
_cell_angle_beta 113.816(2)
_cell_angle_gamma 90
_cell_formula_units_Z 8
_cell_length_a 19.3584(7)
_cell_length_b 10.1802(4)
_cell_length_c 13.8692(4)
_cell_measurement_reflns_used 4879
_cell_measurement_temperature 150
_cell_measurement_theta_max 29
_cell_measurement_theta_min 2
_cell_volume 2500.49(16)
_computing_cell_refinement 'SAINT (Siemens ,1995)'
_computing_data_collection 'SMART (Siemens, 1993)'
_computing_data_reduction 'SAINT (Siemens ,1995)'
_computing_molecular_graphics 'CAMERON (Watkin et al 1996)'
_computing_publication_material 'CRYSTALS (Betteridge et al 2003)'
_computing_structure_refinement 'CRYSTALS (Betteridge et al 2003)'
_computing_structure_solution 'DIRDIF-96 (Beurskens et al 1996)'
_diffrn_ambient_temperature 150
_diffrn_measured_fraction_theta_full 0.998
_diffrn_measured_fraction_theta_max 0.934
_diffrn_measurement_device_type 'Bruker SMART'
_diffrn_measurement_method \w
_diffrn_radiation_monochromator graphite
_diffrn_radiation_type 'Mo K\a'
_diffrn_radiation_wavelength 0.71073
_diffrn_reflns_av_R_equivalents 0.036
_diffrn_reflns_limit_h_max 22
_diffrn_reflns_limit_h_min -25
_diffrn_reflns_limit_k_max 11
_diffrn_reflns_limit_k_min -13
_diffrn_reflns_limit_l_max 18
_diffrn_reflns_limit_l_min -18
_diffrn_reflns_number 9019
_diffrn_reflns_theta_full 27.095
_diffrn_reflns_theta_max 28.824
_diffrn_reflns_theta_min 2.300
_diffrn_standards_number 0
_exptl_absorpt_coefficient_mu 11.230
_exptl_absorpt_correction_T_max 0.33
_exptl_absorpt_correction_T_min 0.18
_exptl_absorpt_correction_type multi-scan
_exptl_absorpt_process_details 'SADABS (Siemens, 1996)'
_exptl_crystal_colour yellow
_exptl_crystal_density_diffrn 2.440
_exptl_crystal_description block
_exptl_crystal_F_000 1712
_exptl_crystal_size_max 0.26
_exptl_crystal_size_mid 0.12
_exptl_crystal_size_min 0.10
_refine_diff_density_max 3.83
_refine_diff_density_min -1.55
_refine_ls_extinction_method None
_refine_ls_goodness_of_fit_ref 0.9328
_refine_ls_hydrogen_treatment noref
_refine_ls_matrix_type full
_refine_ls_number_parameters 190
_refine_ls_number_reflns 3057
_refine_ls_number_restraints 0
_refine_ls_R_factor_all 0.0367
_refine_ls_R_factor_gt 0.0326
_refine_ls_shift/su_max 0.000642
_refine_ls_structure_factor_coef Fsqd
_refine_ls_weighting_details
;
p=P(6)*max(Fo^2^,0) + (1-P(6))Fc^2^
Method = SHELXL 97 (Sheldrick, 1997)
W = 1. / [Sigma^2^(F*)+(P(1)p)^2^+P(2)p+P(4)+P(5)Sin(theta) ]
P(i) are:
0.338E-01 0.00 0.00 0.00 0.00 0.333
;
_refine_ls_weighting_scheme calc
_refine_ls_wR_factor_all 0.0825
_refine_ls_wR_factor_gt 0.0800
_refine_ls_wR_factor_ref 0.0825
_reflns_limit_h_max 23
_reflns_limit_h_min -25
_reflns_limit_k_max 13
_reflns_limit_k_min 0
_reflns_limit_l_max 18
_reflns_limit_l_min 0
_reflns_number_gt 2725
_reflns_number_total 3057
_reflns_threshold_expression I>2.00u(I)
_oxford_diffrn_Wilson_B_factor 0.00
_oxford_diffrn_Wilson_scale 0.00
_oxford_refine_ls_scale 0.09586(3)
_oxford_structure_analysis_title 'fm135a in Cc'
_cod_data_source_file b820550g.txt
_cod_data_source_block fm135a
_cod_depositor_comments
;
The following automatic conversions were performed:
'_symmetry_cell_setting' value 'Monoclinic' changed to 'monoclinic'
according to '/home/saulius/struct/CIF-dictionaries/cif_core.dic'
dictionary named 'cif_core.dic' version 2.4.1 from 2010-06-29.

Automatic conversion script
Id: cif_fix_enum 1527 2010-12-29 10:47:43Z saulius 
;
_cod_original_sg_symbol_H-M C2/c
_cod_original_formula_sum 'C12 H8 N8 Pt1'
_cod_database_code 7000847

loop_
_symmetry_equiv_pos_as_xyz
x,y,z
-x,-y,-z
x+1/2,y+1/2,z
-x+1/2,-y+1/2,-z
-x,y,-z+1/2
x,-y,z+1/2
-x+1/2,y+1/2,-z+1/2
x+1/2,-y+1/2,z+1/2

loop_
_atom_site_label
_atom_site_type_symbol
_atom_site_fract_x
_atom_site_fract_y
_atom_site_fract_z
_atom_site_U_iso_or_equiv
_atom_site_occupancy
_atom_site_adp_type
_atom_site_refinement_flags_posn
_atom_site_refinement_flags_adp
_atom_site_refinement_flags_occupancy
_atom_site_disorder_assembly
_atom_site_disorder_group
_atom_site_attached_hydrogens
Pt1 Pt -0.045971(12) 0.48585(2) 0.329248(16) 0.0187 1.0000 Uani . . . . . .
N11 N 0.0629(3) 0.4857(4) 0.4320(4) 0.0210 1.0000 Uani . . . . . .
C21 C 0.1096(4) 0.3848(6) 0.4736(5) 0.0278 1.0000 Uani . . . . . .
C31 C 0.1847(4) 0.4026(7) 0.5412(5) 0.0302 1.0000 Uani . . . . . .
C41 C 0.2138(4) 0.5256(7) 0.5702(5) 0.0283 1.0000 Uani . . . . . .
C51 C 0.1654(3) 0.6355(6) 0.5290(5) 0.0236 1.0000 Uani . . . . . .
C61 C 0.1880(4) 0.7710(7) 0.5543(5) 0.0305 1.0000 Uani . . . . . .
C71 C 0.1394(4) 0.8706(6) 0.5112(5) 0.0304 1.0000 Uani . . . . . .
C81 C 0.0627(4) 0.8460(6) 0.4403(5) 0.0257 1.0000 Uani . . . . . .
C91 C 0.0080(4) 0.9437(6) 0.3942(5) 0.0295 1.0000 Uani . . . . . .
C101 C -0.0644(4) 0.9084(6) 0.3314(5) 0.0317 1.0000 Uani . . . . . .
C111 C -0.0836(4) 0.7756(6) 0.3089(5) 0.0248 1.0000 Uani . . . . . .
N121 N -0.0316(3) 0.6810(5) 0.3504(4) 0.0219 1.0000 Uani . . . . . .
C131 C 0.0403(3) 0.7150(6) 0.4166(4) 0.0211 1.0000 Uani . . . . . .
C141 C 0.0915(3) 0.6104(5) 0.4612(5) 0.0216 1.0000 Uani . . . . . .
N12 N -0.0510(3) 0.2860(5) 0.3248(4) 0.0269 1.0000 Uani . . . . . .
N22 N -0.0903(3) 0.2285(5) 0.2482(5) 0.0294 1.0000 Uani . . . . . .
N32 N -0.1268(4) 0.1626(5) 0.1773(5) 0.0393 1.0000 Uani . . . . . .
N13 N -0.1533(3) 0.5120(5) 0.2230(5) 0.0280 1.0000 Uani . . . . . .
N23 N -0.2038(3) 0.4393(5) 0.2093(4) 0.0268 1.0000 Uani . . . . . .
N33 N -0.2576(3) 0.3746(6) 0.1892(5) 0.0399 1.0000 Uani . . . . . .
H21 H 0.0908 0.2979 0.4563 0.0346 1.0000 Uiso . . . . . .
H31 H 0.2163 0.3282 0.5677 0.0346 1.0000 Uiso . . . . . .
H41 H 0.2652 0.5374 0.6167 0.0310 1.0000 Uiso . . . . . .
H61 H 0.2382 0.7902 0.6022 0.0338 1.0000 Uiso . . . . . .
H71 H 0.1562 0.9586 0.5282 0.0347 1.0000 Uiso . . . . . .
H91 H 0.0213 1.0339 0.4066 0.0362 1.0000 Uiso . . . . . .
H101 H -0.1020 0.9742 0.3027 0.0377 1.0000 Uiso . . . . . .
H111 H -0.1339 0.7525 0.2639 0.0275 1.0000 Uiso . . . . . .

loop_
_atom_site_aniso_label
_atom_site_aniso_U_11
_atom_site_aniso_U_22
_atom_site_aniso_U_33
_atom_site_aniso_U_23
_atom_site_aniso_U_13
_atom_site_aniso_U_12
Pt1 0.01733(13) 0.01692(12) 0.01994(13) 0.00036(7) 0.00563(9) -0.00022(8)
N11 0.019(2) 0.021(2) 0.022(2) -0.0018(18) 0.0074(19) 0.0001(19)
C21 0.034(4) 0.025(3) 0.028(3) 0.006(2) 0.016(3) 0.008(3)
C31 0.026(3) 0.030(3) 0.030(3) 0.005(3) 0.007(3) 0.010(3)
C41 0.018(3) 0.036(3) 0.023(3) -0.002(2) 0.000(2) 0.001(3)
C51 0.022(3) 0.024(3) 0.023(3) -0.002(2) 0.007(2) 0.000(2)
C61 0.021(3) 0.036(4) 0.027(3) -0.008(3) 0.002(3) -0.005(3)
C71 0.028(3) 0.028(3) 0.031(3) -0.007(3) 0.007(3) -0.006(3)
C81 0.034(3) 0.020(3) 0.027(3) -0.003(2) 0.015(3) -0.004(2)
C91 0.039(4) 0.014(3) 0.038(3) 0.003(2) 0.018(3) 0.001(3)
C101 0.036(4) 0.020(3) 0.039(4) 0.004(3) 0.014(3) 0.006(3)
C111 0.020(3) 0.022(3) 0.027(3) 0.002(2) 0.004(2) 0.005(2)
N121 0.024(3) 0.018(2) 0.025(2) 0.0007(19) 0.012(2) 0.000(2)
C131 0.020(3) 0.021(3) 0.021(3) 0.000(2) 0.007(2) -0.001(2)
C141 0.022(3) 0.018(3) 0.025(3) 0.002(2) 0.010(2) 0.003(2)
N12 0.028(3) 0.018(2) 0.031(3) 0.004(2) 0.009(2) 0.000(2)
N22 0.024(3) 0.019(2) 0.041(3) 0.007(2) 0.009(2) 0.003(2)
N32 0.040(4) 0.021(3) 0.043(3) -0.003(2) 0.002(3) -0.007(2)
N13 0.023(3) 0.026(3) 0.028(3) 0.004(2) 0.004(2) 0.000(2)
N23 0.027(3) 0.026(3) 0.022(2) 0.001(2) 0.004(2) 0.004(2)
N33 0.023(3) 0.035(3) 0.054(4) -0.002(3) 0.009(3) -0.006(2)

loop_
_atom_type_symbol
_atom_type_scat_dispersion_real
_atom_type_scat_dispersion_imag
_atom_type_scat_Cromer_Mann_a1
_atom_type_scat_Cromer_Mann_b1
_atom_type_scat_Cromer_Mann_a2
_atom_type_scat_Cromer_Mann_b2
_atom_type_scat_Cromer_Mann_a3
_atom_type_scat_Cromer_Mann_b3
_atom_type_scat_Cromer_Mann_a4
_atom_type_scat_Cromer_Mann_b4
_atom_type_scat_Cromer_Mann_c
_atom_type_scat_source
C 0.0033 0.0016 2.3100 20.8439 1.0200 10.2075 1.5886 0.5687 0.8650 51.6512 0.2156 'International Tables Vol C 4.2.6.8 and 6.1.1.4'
H 0.0000 0.0000 0.4930 10.5109 0.3229 26.1257 0.1402 3.1424 0.0408 57.7998 0.0030 'International Tables Vol C 4.2.6.8 and 6.1.1.4'
N 0.0061 0.0033 12.2126 0.0057 3.1322 9.8933 2.0125 28.9975 1.1663 0.5826 -11.5290 'International Tables Vol C 4.2.6.8 and 6.1.1.4'
Pt -1.7033 8.3905 27.0059 1.5129 17.7639 8.8117 15.7131 0.4246 5.7837 38.6103 11.6883 'International Tables Vol C 4.2.6.8 and 6.1.1.4'

loop_
_geom_angle_atom_site_label_1
_geom_angle_site_symmetry_1
_geom_angle_atom_site_label_2
_geom_angle_site_symmetry_2
_geom_angle_atom_site_label_3
_geom_angle_site_symmetry_3
_geom_angle
_geom_angle_publ_flag
Pt1 5_555 Pt1 . N11 . 77.41(14) yes
Pt1 5_555 Pt1 . N121 . 90.97(13) yes
N11 . Pt1 . N121 . 81.6(2) yes
Pt1 5_555 Pt1 . C131 . 84.42(11) yes
N11 . Pt1 . C131 . 55.30(18) yes
N121 . Pt1 . C131 . 26.30(18) yes
Pt1 5_555 Pt1 . C141 . 79.33(11) yes
N11 . Pt1 . C141 . 26.49(17) yes
N121 . Pt1 . C141 . 55.12(18) yes
C131 . Pt1 . C141 . 28.82(16) yes
Pt1 5_555 Pt1 . N12 . 90.65(14) yes
N11 . Pt1 . N12 . 92.5(2) yes
N121 . Pt1 . N12 . 173.4(2) yes
C131 . Pt1 . N12 . 147.79(19) yes
C141 . Pt1 . N12 . 119.02(19) yes
Pt1 5_555 Pt1 . N22 . 84.02(11) yes
N11 . Pt1 . N22 . 110.01(17) yes
N121 . Pt1 . N22 . 165.86(18) yes
C131 . Pt1 . N22 . 163.17(16) yes
C141 . Pt1 . N22 . 135.98(16) yes
Pt1 5_555 Pt1 . N13 . 100.60(17) yes
N11 . Pt1 . N13 . 172.22(19) yes
N121 . Pt1 . N13 . 91.0(2) yes
C131 . Pt1 . N13 . 117.19(19) yes
C141 . Pt1 . N13 . 145.96(18) yes
N12 . Pt1 . N22 . 20.68(18) yes
N12 . Pt1 . N13 . 95.0(2) yes
N22 . Pt1 . N13 . 77.05(18) yes
Pt1 . N11 . C21 . 129.8(4) yes
Pt1 . N11 . C141 . 112.9(4) yes
C21 . N11 . C141 . 117.3(6) yes
N11 . C21 . C31 . 122.3(6) yes
N11 . C21 . H21 . 118.869 no
C31 . C21 . H21 . 118.869 no
C21 . C31 . C41 . 121.0(6) yes
C21 . C31 . H31 . 119.517 no
C41 . C31 . H31 . 119.517 no
C31 . C41 . C51 . 118.4(6) yes
C31 . C41 . H41 . 120.791 no
C51 . C41 . H41 . 120.790 no
C41 . C51 . C61 . 124.5(6) yes
C41 . C51 . C141 . 117.4(6) yes
C61 . C51 . C141 . 118.0(5) yes
C51 . C61 . C71 . 121.3(6) yes
C51 . C61 . H61 . 119.325 no
C71 . C61 . H61 . 119.326 no
C61 . C71 . C81 . 121.2(6) yes
C61 . C71 . H71 . 119.395 no
C81 . C71 . H71 . 119.396 no
C71 . C81 . C91 . 124.8(6) yes
C71 . C81 . C131 . 117.6(6) yes
C91 . C81 . C131 . 117.5(6) yes
C81 . C91 . C101 . 119.7(6) yes
C81 . C91 . H91 . 120.159 no
C101 . C91 . H91 . 120.159 no
C91 . C101 . C111 . 120.5(6) yes
C91 . C101 . H101 . 119.758 no
C111 . C101 . H101 . 119.758 no
C101 . C111 . N121 . 120.6(6) yes
C101 . C111 . H111 . 119.683 no
N121 . C111 . H111 . 119.683 no
C111 . N121 . Pt1 . 127.6(4) yes
C111 . N121 . C131 . 119.3(5) yes
Pt1 . N121 . C131 . 113.1(4) yes
C81 . C131 . N121 . 122.3(6) yes
C81 . C131 . Pt1 . 162.9(5) yes
N121 . C131 . Pt1 . 40.6(3) yes
C81 . C131 . C141 . 121.3(6) yes
N121 . C131 . C141 . 116.5(5) yes
Pt1 . C131 . C141 . 75.8(3) yes
C131 . C141 . C51 . 120.5(5) yes
C131 . C141 . N11 . 115.9(5) yes
C51 . C141 . N11 . 123.6(5) yes
C131 . C141 . Pt1 . 75.3(3) yes
C51 . C141 . Pt1 . 164.1(4) yes
N11 . C141 . Pt1 . 40.6(3) yes
Pt1 . N12 . N22 . 121.8(4) yes
N12 . N22 . Pt1 . 37.5(3) yes
N12 . N22 . N32 . 174.5(6) yes
Pt1 . N22 . N32 . 148.1(5) yes
Pt1 . N13 . N23 . 125.1(4) yes
N13 . N23 . N33 . 174.2(7) yes

loop_
_geom_bond_atom_site_label_1
_geom_bond_site_symmetry_1
_geom_bond_atom_site_label_2
_geom_bond_site_symmetry_2
_geom_bond_distance
_geom_bond_publ_flag
Pt1 . Pt1 5_555 3.3406(4) yes
Pt1 . N11 . 2.011(6) yes
Pt1 . N121 . 2.011(5) yes
Pt1 . C131 . 2.841(6) yes
Pt1 . C141 . 2.847(6) yes
Pt1 . N12 . 2.037(5) yes
Pt1 . N22 . 2.844(5) yes
Pt1 . N13 . 2.022(6) yes
N11 . C21 . 1.336(8) yes
N11 . C141 . 1.379(7) yes
C21 . C31 . 1.386(9) yes
C21 . H21 . 0.950 no
C31 . C41 . 1.365(9) yes
C31 . H31 . 0.950 no
C41 . C51 . 1.423(9) yes
C41 . H41 . 0.950 no
C51 . C61 . 1.447(9) yes
C51 . C141 . 1.382(8) yes
C61 . C71 . 1.348(9) yes
C61 . H61 . 0.950 no
C71 . C81 . 1.432(9) yes
C71 . H71 . 0.950 no
C81 . C91 . 1.405(9) yes
C81 . C131 . 1.400(8) yes
C91 . C101 . 1.366(10) yes
C91 . H91 . 0.950 no
C101 . C111 . 1.403(9) yes
C101 . H101 . 0.950 no
C111 . N121 . 1.344(7) yes
C111 . H111 . 0.950 no
N121 . C131 . 1.368(7) yes
C131 . C141 . 1.416(8) yes
N12 . N22 . 1.182(7) yes
N22 . N32 . 1.164(8) yes
N13 . N23 . 1.179(8) yes
N23 . N33 . 1.167(8) yes
